data_4505977
loop_
_publ_author_name
'Cai, Song-Liang'
'Zheng, Sheng-Run'
'Wen, Zhen-Zhen'
'Fan, Jun'
'Zhang, Wei-Guang'

_publ_section_title
;
 Assembly of Chiral/Achiral Coordination Polymers Based on
 2-(Pyridine-3-yl)-1H-4,5-imidazoledicarboxylic Acid: Chirality Transfer
 between Chiral Two-Dimensional Networks Containing Helical Chains
;
_journal_issue 5
_journal_name_full 'Crystal Growth &amp; Design'
_journal_page_first 2355
_journal_paper_doi 10.1021/cg3000203
_journal_volume 12
_journal_year 2012
_chemical_formula_moiety 'C10 H7 Ca N3 O5'
_chemical_formula_sum 'C10 H7 Ca N3 O5'
_chemical_formula_weight 289.27
_chemical_name_systematic
; 
 ? 
;
_space_group_IT_number 19
_symmetry_cell_setting orthorhombic
_symmetry_space_group_name_Hall 'P 2ac 2ab'
_symmetry_space_group_name_H-M 'P 21 21 21'
_atom_sites_solution_hydrogens geom
_atom_sites_solution_primary direct
_atom_sites_solution_secondary difmap
_audit_creation_method SHELXL-97
_cell_angle_alpha 90.00
_cell_angle_beta 90.00
_cell_angle_gamma 90.00
_cell_formula_units_Z 4
_cell_length_a 6.7491(14)
_cell_length_b 9.5380(19)
_cell_length_c 16.526(3)
_cell_measurement_reflns_used 4104
_cell_measurement_temperature 298(2)
_cell_measurement_theta_max 27.85
_cell_measurement_theta_min 2.46
_cell_volume 1063.8(4)
_computing_cell_refinement 'Bruker SMART'
_computing_data_collection 'Bruker SMART'
_computing_data_reduction 'Bruker SAINT'
_computing_molecular_graphics 'Bruker SHELXTL'
_computing_publication_material 'Bruker SHELXTL'
_computing_structure_refinement 'SHELXL-97 (Sheldrick, 1997)'
_computing_structure_solution 'SHELXS-97 (Sheldrick, 1990)'
_diffrn_ambient_temperature 298(2)
_diffrn_measured_fraction_theta_full 0.997
_diffrn_measured_fraction_theta_max 0.997
_diffrn_measurement_device_type 'Bruker APEX-II CCD'
_diffrn_measurement_method '\f and \w scans'
_diffrn_radiation_monochromator graphite
_diffrn_radiation_source 'fine-focus sealed tube'
_diffrn_radiation_type MoK\a
_diffrn_radiation_wavelength 0.71073
_diffrn_reflns_av_R_equivalents 0.0290
_diffrn_reflns_av_sigmaI/netI 0.0344
_diffrn_reflns_limit_h_max 8
_diffrn_reflns_limit_h_min -8
_diffrn_reflns_limit_k_max 12
_diffrn_reflns_limit_k_min -11
_diffrn_reflns_limit_l_max 17
_diffrn_reflns_limit_l_min -21
_diffrn_reflns_number 6277
_diffrn_reflns_theta_full 26.98
_diffrn_reflns_theta_max 26.98
_diffrn_reflns_theta_min 2.46
_exptl_absorpt_coefficient_mu 0.613
_exptl_absorpt_correction_T_max 0.8095
_exptl_absorpt_correction_T_min 0.7828
_exptl_absorpt_correction_type multi-scan
_exptl_absorpt_process_details 'Higashi, T. (1995)'
_exptl_crystal_colour 'pale yellow'
_exptl_crystal_density_diffrn 1.806
_exptl_crystal_density_method 'not measured'
_exptl_crystal_description block
_exptl_crystal_F_000 592
_exptl_crystal_size_max 0.42
_exptl_crystal_size_mid 0.38
_exptl_crystal_size_min 0.36
_refine_diff_density_max 0.218
_refine_diff_density_min -0.210
_refine_diff_density_rms 0.046
_refine_ls_abs_structure_details 'Flack H D (1983), Acta Cryst. A39, 876-881'
_refine_ls_abs_structure_Flack 0.04(3)
_refine_ls_extinction_method none
_refine_ls_goodness_of_fit_ref 1.048
_refine_ls_hydrogen_treatment constr
_refine_ls_matrix_type full
_refine_ls_number_parameters 172
_refine_ls_number_reflns 2316
_refine_ls_number_restraints 0
_refine_ls_restrained_S_all 1.048
_refine_ls_R_factor_all 0.0285
_refine_ls_R_factor_gt 0.0264
_refine_ls_shift/su_max 0.000
_refine_ls_shift/su_mean 0.000
_refine_ls_structure_factor_coef Fsqd
_refine_ls_weighting_details 'calc w=1/[\s^2^(Fo^2^)+(0.0341P)^2^+0.1277P] where P=(Fo^2^+2Fc^2^)/3'
_refine_ls_weighting_scheme calc
_refine_ls_wR_factor_gt 0.0653
_refine_ls_wR_factor_ref 0.0666
_reflns_number_gt 2203
_reflns_number_total 2316
_reflns_threshold_expression >2sigma(I)
_cod_data_source_file cg3000203_si_001.cif
_cod_data_source_block CaP
_cod_depositor_comments
;
The following automatic conversions were performed:

'_symmetry_cell_setting' value 'Orthorhombic' changed to
'orthorhombic' according to
/home/saulius/struct/CIF-dictionaries/cif_core.dic dictionary named
'cif_core.dic' version 2.4.1 from 2010-06-29.

Automatic conversion script
Id: cif_fix_values 1715 2011-07-08 13:25:40Z adriana 
;
_cod_original_sg_symbol_H-M 'P2(1)2(1)2(1) '
_cod_database_code 4505977

loop_
_symmetry_equiv_pos_as_xyz
'x, y, z'
'-x+1/2, -y, z+1/2'
'-x, y+1/2, -z+1/2'
'x+1/2, -y+1/2, -z'

loop_
_atom_site_label
_atom_site_type_symbol
_atom_site_fract_x
_atom_site_fract_y
_atom_site_fract_z
_atom_site_U_iso_or_equiv
_atom_site_adp_type
_atom_site_occupancy
_atom_site_symmetry_multiplicity
_atom_site_calc_flag
_atom_site_refinement_flags
Ca1 Ca 0.23449(5) -0.12703(4) -0.16622(2) 0.01810(10) Uani 1 1 d .
O3 O 0.6748(2) -0.14592(16) 0.19929(8) 0.0271(3) Uani 1 1 d .
O4 O 0.55770(19) 0.02854(16) 0.27438(8) 0.0270(3) Uani 1 1 d .
O1W O 0.5819(2) -0.1097(2) -0.17382(10) 0.0441(5) Uani 1 1 d .
H1WA H 0.6274 -0.1333 -0.1282 0.053 Uiso 1 1 d R
H1WB H 0.6831 -0.0737 -0.1969 0.053 Uiso 1 1 d R
O2 O 0.4736(2) -0.32826(15) 0.06884(8) 0.0258(3) Uani 1 1 d .
O1 O 0.3887(2) -0.19497(17) -0.03598(8) 0.0325(4) Uani 1 1 d .
N3 N -0.2414(3) 0.36419(18) 0.13380(10) 0.0274(4) Uani 1 1 d .
N2 N 0.2247(2) 0.05503(16) 0.18454(9) 0.0197(3) Uani 1 1 d .
N1 N 0.1459(2) -0.04450(18) 0.06847(9) 0.0198(3) Uani 1 1 d .
H1 H 0.0823 -0.0619 0.0245 0.024 Uiso 1 1 calc R
C5 C 0.0945(3) 0.0524(2) 0.12495(11) 0.0194(4) Uani 1 1 d .
C3 C 0.3641(2) -0.0462(2) 0.16615(11) 0.0184(4) Uani 1 1 d .
C9 C -0.3962(3) 0.3146(2) 0.09182(13) 0.0285(5) Uani 1 1 d .
H9 H -0.5064 0.3722 0.0856 0.034 Uiso 1 1 calc R
C4 C 0.5454(3) -0.0582(2) 0.21680(11) 0.0194(4) Uani 1 1 d .
C6 C -0.0804(3) 0.1409(2) 0.11409(10) 0.0194(4) Uani 1 1 d .
C1 C 0.4022(3) -0.2188(2) 0.03820(11) 0.0193(4) Uani 1 1 d .
C8 C -0.4015(3) 0.1832(2) 0.05739(13) 0.0270(5) Uani 1 1 d .
H8 H -0.5106 0.1544 0.0273 0.032 Uiso 1 1 calc R
C10 C -0.0870(3) 0.2769(2) 0.14532(12) 0.0241(4) Uani 1 1 d .
H10 H 0.0203 0.3088 0.1755 0.029 Uiso 1 1 calc R
C2 C 0.3156(3) -0.10968(19) 0.09338(11) 0.0178(4) Uani 1 1 d .
C7 C -0.2412(3) 0.0948(2) 0.06838(11) 0.0240(4) Uani 1 1 d .
H7 H -0.2408 0.0056 0.0456 0.029 Uiso 1 1 calc R

loop_
_atom_site_aniso_label
_atom_site_aniso_U_11
_atom_site_aniso_U_22
_atom_site_aniso_U_33
_atom_site_aniso_U_23
_atom_site_aniso_U_13
_atom_site_aniso_U_12
Ca1 0.01776(16) 0.01772(18) 0.01882(18) 0.00164(14) -0.00005(14) -0.00179(15)
O3 0.0229(7) 0.0254(8) 0.0329(8) -0.0062(6) -0.0033(6) 0.0060(6)
O4 0.0196(7) 0.0346(8) 0.0268(7) -0.0142(6) -0.0021(6) 0.0025(6)
O1W 0.0178(7) 0.0728(13) 0.0418(9) 0.0248(9) 0.0005(6) -0.0025(8)
O2 0.0346(8) 0.0234(8) 0.0193(7) -0.0007(6) -0.0006(6) 0.0085(6)
O1 0.0409(9) 0.0386(10) 0.0181(7) -0.0006(7) 0.0007(7) 0.0155(8)
N3 0.0284(8) 0.0219(8) 0.0320(8) -0.0018(7) -0.0014(7) 0.0059(9)
N2 0.0190(7) 0.0206(8) 0.0194(7) -0.0044(6) -0.0015(6) 0.0009(6)
N1 0.0225(8) 0.0187(9) 0.0183(8) -0.0050(7) -0.0051(6) 0.0022(7)
C5 0.0195(9) 0.0181(10) 0.0205(9) -0.0013(7) 0.0005(7) 0.0007(8)
C3 0.0184(8) 0.0194(10) 0.0173(8) -0.0020(8) 0.0004(8) 0.0004(7)
C9 0.0239(10) 0.0289(12) 0.0329(11) 0.0038(10) -0.0024(9) 0.0067(9)
C4 0.0182(9) 0.0205(10) 0.0197(9) 0.0003(8) 0.0016(7) -0.0015(8)
C6 0.0202(9) 0.0203(10) 0.0178(9) 0.0007(8) 0.0009(7) 0.0020(8)
C1 0.0198(9) 0.0202(10) 0.0180(9) -0.0010(8) 0.0003(8) 0.0021(8)
C8 0.0209(9) 0.0323(12) 0.0278(11) 0.0045(9) -0.0051(8) -0.0006(9)
C10 0.0235(9) 0.0228(11) 0.0261(10) -0.0029(8) -0.0008(8) 0.0015(8)
C2 0.0196(8) 0.0165(9) 0.0172(9) -0.0012(7) -0.0003(7) 0.0015(7)
C7 0.0246(9) 0.0232(10) 0.0243(9) -0.0017(7) 0.0004(8) 0.0004(9)

loop_
_atom_type_symbol
_atom_type_description
_atom_type_scat_dispersion_real
_atom_type_scat_dispersion_imag
_atom_type_scat_source
C C 0.0033 0.0016 'International Tables Vol C Tables 4.2.6.8 and 6.1.1.4'
H H 0.0000 0.0000 'International Tables Vol C Tables 4.2.6.8 and 6.1.1.4'
N N 0.0061 0.0033 'International Tables Vol C Tables 4.2.6.8 and 6.1.1.4'
O O 0.0106 0.0060 'International Tables Vol C Tables 4.2.6.8 and 6.1.1.4'
Ca Ca 0.2262 0.3064 'International Tables Vol C Tables 4.2.6.8 and 6.1.1.4'

loop_
_geom_angle_atom_site_label_1
_geom_angle_atom_site_label_2
_geom_angle_atom_site_label_3
_geom_angle
_geom_angle_site_symmetry_1
_geom_angle_site_symmetry_3
O3 Ca1 O1W 103.35(6) 4_445 .
O3 Ca1 O4 97.44(6) 4_445 2_554
O1W Ca1 O4 140.44(5) . 2_554
O3 Ca1 O2 82.13(5) 4_445 4_445
O1W Ca1 O2 140.50(5) . 4_445
O4 Ca1 O2 75.10(5) 2_554 4_445
O3 Ca1 O1 91.96(6) 4_445 .
O1W Ca1 O1 69.28(6) . .
O4 Ca1 O1 143.59(5) 2_554 .
O2 Ca1 O1 71.47(6) 4_445 .
O3 Ca1 N3 173.09(5) 4_445 4
O1W Ca1 N3 83.08(6) . 4
O4 Ca1 N3 75.81(6) 2_554 4
O2 Ca1 N3 94.55(5) 4_445 4
O1 Ca1 N3 92.72(6) . 4
O3 Ca1 N2 92.46(5) 4_445 2_554
O1W Ca1 N2 79.84(5) . 2_554
O4 Ca1 N2 65.85(5) 2_554 2_554
O2 Ca1 N2 139.53(5) 4_445 2_554
O1 Ca1 N2 148.99(5) . 2_554
N3 Ca1 N2 86.14(5) 4 2_554
O3 Ca1 C4 105.91(5) 4_445 2_554
O1W Ca1 C4 120.83(5) . 2_554
O4 Ca1 C4 19.65(4) 2_554 2_554
O2 Ca1 C4 93.95(5) 4_445 2_554
O1 Ca1 C4 155.39(5) . 2_554
N3 Ca1 C4 68.17(5) 4 2_554
N2 Ca1 C4 48.94(5) 2_554 2_554
O3 Ca1 H1WA 102.0 4_445 .
O1W Ca1 H1WA 17.2 . .
O4 Ca1 H1WA 154.7 2_554 .
O2 Ca1 H1WA 123.3 4_445 .
O1 Ca1 H1WA 52.0 . .
N3 Ca1 H1WA 84.9 4 .
N2 Ca1 H1WA 97.1 2_554 .
C4 Ca1 H1WA 136.0 2_554 .
C4 O3 Ca1 145.36(13) . 4_545
C4 O4 Ca1 120.74(12) . 2
Ca1 O1W H1WA 107.2 . .
Ca1 O1W H1WB 148.0 . .
H1WA O1W H1WB 102.4 . .
C1 O2 Ca1 133.82(13) . 4_545
C1 O1 Ca1 158.47(14) . .
C9 N3 C10 117.28(17) . .
C9 N3 Ca1 113.74(13) . 4_455
C10 N3 Ca1 128.50(14) . 4_455
C5 N2 C3 106.00(14) . .
C5 N2 Ca1 142.28(12) . 2
C3 N2 Ca1 108.91(11) . 2
C5 N1 C2 108.43(15) . .
C5 N1 H1 125.8 . .
C2 N1 H1 125.8 . .
N2 C5 N1 110.86(16) . .
N2 C5 C6 128.15(16) . .
N1 C5 C6 120.94(16) . .
N2 C3 C2 109.59(15) . .
N2 C3 C4 119.35(16) . .
C2 C3 C4 130.50(16) . .
N3 C9 C8 123.69(19) . .
N3 C9 H9 118.2 . .
C8 C9 H9 118.2 . .
O3 C4 O4 124.70(17) . .
O3 C4 C3 119.90(17) . .
O4 C4 C3 115.34(16) . .
O3 C4 Ca1 156.66(13) . 2
O4 C4 Ca1 39.60(9) . 2
C3 C4 Ca1 79.27(10) . 2
C7 C6 C10 117.95(18) . .
C7 C6 C5 120.86(17) . .
C10 C6 C5 121.09(18) . .
O1 C1 O2 125.03(18) . .
O1 C1 C2 116.19(17) . .
O2 C1 C2 118.69(17) . .
C9 C8 C7 118.72(19) . .
C9 C8 H8 120.6 . .
C7 C8 H8 120.6 . .
N3 C10 C6 123.10(19) . .
N3 C10 H10 118.5 . .
C6 C10 H10 118.5 . .
N1 C2 C3 105.11(15) . .
N1 C2 C1 117.27(15) . .
C3 C2 C1 137.55(16) . .
C8 C7 C6 119.19(18) . .
C8 C7 H7 120.4 . .
C6 C7 H7 120.4 . .

loop_
_geom_bond_atom_site_label_1
_geom_bond_atom_site_label_2
_geom_bond_distance
_geom_bond_site_symmetry_2
Ca1 O3 2.2695(16) 4_445
Ca1 O1W 2.3537(15) .
Ca1 O4 2.3948(14) 2_554
Ca1 O2 2.4234(15) 4_445
Ca1 O1 2.4771(15) .
Ca1 N3 2.5687(18) 4
Ca1 N2 2.5749(15) 2_554
Ca1 C4 3.2287(19) 2_554
Ca1 H1WA 2.7258 .
O3 C4 1.244(2) .
O3 Ca1 2.2695(16) 4_545
O4 C4 1.263(2) .
O4 Ca1 2.3948(14) 2
O1W H1WA 0.8451 .
O1W H1WB 0.8548 .
O2 C1 1.257(2) .
O2 Ca1 2.4234(15) 4_545
O1 C1 1.250(2) .
N3 C9 1.341(3) .
N3 C10 1.347(3) .
N3 Ca1 2.5687(18) 4_455
N2 C5 1.320(2) .
N2 C3 1.382(2) .
N2 Ca1 2.5749(15) 2
N1 C5 1.358(2) .
N1 C2 1.367(2) .
N1 H1 0.8600 .
C5 C6 1.463(3) .
C3 C2 1.386(2) .
C3 C4 1.487(2) .
C9 C8 1.378(3) .
C9 H9 0.9300 .
C4 Ca1 3.2287(19) 2
C6 C7 1.394(3) .
C6 C10 1.397(3) .
C1 C2 1.502(3) .
C8 C7 1.383(3) .
C8 H8 0.9300 .
C10 H10 0.9300 .
C7 H7 0.9300 .

loop_
_geom_torsion_atom_site_label_1
_geom_torsion_atom_site_label_2
_geom_torsion_atom_site_label_3
_geom_torsion_atom_site_label_4
_geom_torsion
_geom_torsion_site_symmetry_1
_geom_torsion_site_symmetry_4
O3 Ca1 O1 C1 -96.9(4) 4_445 .
O1W Ca1 O1 C1 159.6(4) . .
O4 Ca1 O1 C1 8.4(4) 2_554 .
O2 Ca1 O1 C1 -15.9(4) 4_445 .
N3 Ca1 O1 C1 78.0(4) 4 .
N2 Ca1 O1 C1 165.1(4) 2_554 .
C4 Ca1 O1 C1 40.3(5) 2_554 .
C3 N2 C5 N1 -1.0(2) . .
Ca1 N2 C5 N1 -158.16(15) 2 .
C3 N2 C5 C6 -178.55(18) . .
Ca1 N2 C5 C6 24.2(3) 2 .
C2 N1 C5 N2 1.2(2) . .
C2 N1 C5 C6 178.96(16) . .
C5 N2 C3 C2 0.4(2) . .
Ca1 N2 C3 C2 165.90(12) 2 .
C5 N2 C3 C4 172.73(17) . .
Ca1 N2 C3 C4 -21.8(2) 2 .
C10 N3 C9 C8 -3.0(3) . .
Ca1 N3 C9 C8 169.82(17) 4_455 .
Ca1 O3 C4 O4 134.20(19) 4_545 .
Ca1 O3 C4 C3 -48.5(3) 4_545 .
Ca1 O3 C4 Ca1 93.7(4) 4_545 2
Ca1 O4 C4 O3 -156.21(15) 2 .
Ca1 O4 C4 C3 26.4(2) 2 .
N2 C3 C4 O3 -177.74(17) . .
C2 C3 C4 O3 -7.3(3) . .
N2 C3 C4 O4 -0.2(3) . .
C2 C3 C4 O4 170.25(19) . .
N2 C3 C4 Ca1 16.56(15) . 2
C2 C3 C4 Ca1 -173.0(2) . 2
N2 C5 C6 C7 -155.02(19) . .
N1 C5 C6 C7 27.6(3) . .
N2 C5 C6 C10 28.6(3) . .
N1 C5 C6 C10 -148.79(19) . .
Ca1 O1 C1 O2 130.4(3) . .
Ca1 O1 C1 C2 -46.3(5) . .
Ca1 O2 C1 O1 124.98(19) 4_545 .
Ca1 O2 C1 C2 -58.5(2) 4_545 .
N3 C9 C8 C7 2.0(3) . .
C9 N3 C10 C6 1.6(3) . .
Ca1 N3 C10 C6 -169.93(14) 4_455 .
C7 C6 C10 N3 0.6(3) . .
C5 C6 C10 N3 177.05(18) . .
C5 N1 C2 C3 -0.8(2) . .
C5 N1 C2 C1 -178.31(17) . .
N2 C3 C2 N1 0.3(2) . .
C4 C3 C2 N1 -170.91(19) . .
N2 C3 C2 C1 176.9(2) . .
C4 C3 C2 C1 5.8(4) . .
O1 C1 C2 N1 36.5(3) . .
O2 C1 C2 N1 -140.39(18) . .
O1 C1 C2 C3 -139.9(2) . .
O2 C1 C2 C3 43.2(3) . .
C9 C8 C7 C6 0.3(3) . .
C10 C6 C7 C8 -1.5(3) . .
C5 C6 C7 C8 -178.00(18) . .
